data_1514360
loop_
_publ_author_name
'Wang, Hailong'
'Qian, Kang'
'Qi, Dongdong'
'Cao, Wei'
'Wang, Kang'
'Gao, Song'
'Jiang, Jianzhuang'

_publ_section_title
;
 Co-crystallized fullerene and a mixed (phthalocyaninato)(porphyrinato)
 dysprosium double-decker SMM
;
_journal_issue 8
_journal_name_full 'Chemical Science'
_journal_page_first 3214
_journal_paper_doi 10.1039/c4sc00694a
_journal_volume 5
_journal_year 2014
_chemical_formula_sum 'C136 H40 Cl4 Dy N12 O0'
_chemical_formula_weight 2146.10
_chemical_name_systematic
; 
 ? 
;
_space_group_IT_number 15
_symmetry_cell_setting monoclinic
_symmetry_space_group_name_Hall '-C 2yc'
_symmetry_space_group_name_H-M 'C 1 2/c 1'
_atom_sites_solution_hydrogens geom
_atom_sites_solution_primary direct
_atom_sites_solution_secondary difmap
_audit_creation_method SHELXL-97
_cell_angle_alpha 90.00
_cell_angle_beta 96.681(2)
_cell_angle_gamma 90.00
_cell_formula_units_Z 4
_cell_length_a 22.5698(4)
_cell_length_b 15.6246(2)
_cell_length_c 24.1908(4)
_cell_measurement_reflns_used 6425
_cell_measurement_temperature 120(2)
_cell_measurement_theta_max 67.0421
_cell_measurement_theta_min 3.4451
_cell_volume 8472.8(2)
_computing_structure_refinement 'SHELXL-97 (Sheldrick, 1997)'
_computing_structure_solution 'SHELXS-97 (Sheldrick, 1990)'
_diffrn_ambient_temperature 120(2)
_diffrn_detector_area_resol_mean 16.2141
_diffrn_measured_fraction_theta_full 0.970
_diffrn_measured_fraction_theta_max 0.971
_diffrn_measurement_device_type 'Xcalibur, Eos, Gemini'
_diffrn_measurement_method '\w scans'
_diffrn_radiation_monochromator graphite
_diffrn_radiation_source 'fine-focus sealed tube'
_diffrn_radiation_type CuK\a
_diffrn_radiation_wavelength 1.54180
_diffrn_reflns_av_R_equivalents 0.0299
_diffrn_reflns_av_sigmaI/netI 0.0436
_diffrn_reflns_limit_h_max 26
_diffrn_reflns_limit_h_min -26
_diffrn_reflns_limit_k_max 11
_diffrn_reflns_limit_k_min -18
_diffrn_reflns_limit_l_max 27
_diffrn_reflns_limit_l_min -28
_diffrn_reflns_number 14702
_diffrn_reflns_theta_full 67.15
_diffrn_reflns_theta_max 67.15
_diffrn_reflns_theta_min 3.45
_diffrn_standards_interval_count 0
_diffrn_standards_interval_time 0
_diffrn_standards_number 0
_exptl_absorpt_coefficient_mu 6.467
_exptl_absorpt_correction_T_max 0.524
_exptl_absorpt_correction_T_min 0.359
_exptl_absorpt_correction_type multi-scan
_exptl_absorpt_process_details
;
CrysAlisPro, Agilent Technologies,
Version 1.171.35.19 (release 27-10-2011 CrysAlis171 .NET)
(compiled Oct 27 2011,15:02:11)
Empirical absorption correction using spherical harmonics,
 implemented in SCALE3 ABSPACK scaling algorithm.
;
_exptl_crystal_colour black
_exptl_crystal_density_diffrn 1.682
_exptl_crystal_density_method 'not measured'
_exptl_crystal_description block
_exptl_crystal_F_000 4296
_exptl_crystal_size_max 0.18
_exptl_crystal_size_mid 0.15
_exptl_crystal_size_min 0.10
_refine_diff_density_max 1.215
_refine_diff_density_min -1.089
_refine_diff_density_rms 0.108
_refine_ls_extinction_method none
_refine_ls_goodness_of_fit_ref 0.604
_refine_ls_hydrogen_treatment mixed
_refine_ls_matrix_type full
_refine_ls_number_parameters 961
_refine_ls_number_reflns 7369
_refine_ls_number_restraints 6341
_refine_ls_restrained_S_all 0.533
_refine_ls_R_factor_all 0.0558
_refine_ls_R_factor_gt 0.0524
_refine_ls_shift/su_max 0.001
_refine_ls_shift/su_mean 0.000
_refine_ls_structure_factor_coef Fsqd
_refine_ls_weighting_details 'calc w=1/[\s^2^(Fo^2^)+(0.1062P)^2^+265.4611P] where P=(Fo^2^+2Fc^2^)/3'
_refine_ls_weighting_scheme calc
_refine_ls_wR_factor_gt 0.1268
_refine_ls_wR_factor_ref 0.1312
_reflns_number_gt 6900
_reflns_number_total 7369
_reflns_threshold_expression >2sigma(I)
_cod_data_source_file c4sc00694a2.cif
_cod_data_source_block qq
_cod_depositor_comments 'Adding full bibliography for 1514359--1514361.cif.'
_cod_original_sg_symbol_Hall ' -C 2yc  '
_cod_original_sg_symbol_H-M 'C 2/c'
_cod_database_code 1514360

loop_
_symmetry_equiv_pos_as_xyz
'x, y, z'
'-x, y, -z+1/2'
'x+1/2, y+1/2, z'
'-x+1/2, y+1/2, -z+1/2'
'-x, -y, -z'
'x, -y, z-1/2'
'-x+1/2, -y+1/2, -z'
'x+1/2, -y+1/2, z-1/2'

loop_
_atom_site_label
_atom_site_type_symbol
_atom_site_fract_x
_atom_site_fract_y
_atom_site_fract_z
_atom_site_U_iso_or_equiv
_atom_site_adp_type
_atom_site_occupancy
_atom_site_symmetry_multiplicity
_atom_site_calc_flag
_atom_site_refinement_flags
_atom_site_disorder_assembly
_atom_site_disorder_group
C8 C 0.00240(17) 0.1790(2) 0.62385(16) 0.0156(7) Uani 1 1 d U . .
C7 C -0.03613(18) 0.1669(3) 0.57237(16) 0.0198(8) Uani 1 1 d U . .
H7 H -0.0241 0.1578 0.5373 0.024 Uiso 1 1 calc R . .
C6 C -0.09271(17) 0.1712(3) 0.58479(16) 0.0183(8) Uani 1 1 d U . .
H6 H -0.1271 0.1651 0.5599 0.022 Uiso 1 1 calc R . .
C5 C -0.09031(16) 0.1872(2) 0.64411(15) 0.0155(7) Uani 1 1 d U . .
C4 C -0.14010(16) 0.1879(2) 0.67393(16) 0.0158(7) Uani 1 1 d U . .
C3 C -0.13848(17) 0.1887(2) 0.73216(16) 0.0170(8) Uani 1 1 d U . .
C2 C -0.18904(17) 0.1767(3) 0.76280(16) 0.0194(8) Uani 1 1 d U . .
H2 H -0.2288 0.1743 0.7478 0.023 Uiso 1 1 calc R . .
C10 C 0.10411(17) 0.1802(2) 0.67876(16) 0.0160(7) Uani 1 1 d U . .
C9 C 0.06486(17) 0.1713(2) 0.62893(15) 0.0158(7) Uani 1 1 d U . .
C11 C -0.20000(17) 0.1813(3) 0.63985(16) 0.0180(8) Uani 1 1 d U . .
C12 C -0.21735(18) 0.2435(3) 0.60005(17) 0.0233(8) Uani 1 1 d U . .
H12 H -0.1922 0.2897 0.5962 0.028 Uiso 1 1 calc R . .
C13 C -0.27112(19) 0.2385(3) 0.56604(19) 0.0280(9) Uani 1 1 d U . .
H13 H -0.2824 0.2815 0.5404 0.034 Uiso 1 1 calc R . .
C14 C -0.30720(18) 0.1693(3) 0.57089(18) 0.0269(9) Uani 1 1 d U . .
C15 C -0.29304(18) 0.1075(3) 0.61086(18) 0.0267(9) Uani 1 1 d U . .
H15 H -0.3192 0.0625 0.6149 0.032 Uiso 1 1 calc R . .
C16 C -0.23909(17) 0.1132(3) 0.64513(17) 0.0214(8) Uani 1 1 d U . .
H16 H -0.2290 0.0712 0.6718 0.026 Uiso 1 1 calc R . .
C17 C 0.09168(16) 0.1399(3) 0.57871(15) 0.0166(7) Uani 1 1 d U . .
C18 C 0.13392(18) 0.1860(3) 0.55370(17) 0.0223(8) Uani 1 1 d U . .
H18 H 0.1433 0.2414 0.5659 0.027 Uiso 1 1 calc R . .
C19 C 0.16253(18) 0.1519(3) 0.51103(17) 0.0227(8) Uani 1 1 d U . .
H19 H 0.1910 0.1837 0.4951 0.027 Uiso 1 1 calc R . .
C20 C 0.14819(17) 0.0702(3) 0.49260(16) 0.0203(8) Uani 1 1 d U . .
C21 C 0.10434(18) 0.0240(3) 0.51458(17) 0.0232(8) Uani 1 1 d U . .
H21 H 0.0938 -0.0303 0.5010 0.028 Uiso 1 1 calc R . .
C22 C 0.07633(18) 0.0593(3) 0.55697(17) 0.0217(8) Uani 1 1 d U . .
H22 H 0.0464 0.0284 0.5714 0.026 Uiso 1 1 calc R . .
C23 C 0.00732(17) 0.3811(2) 0.62738(15) 0.0153(7) Uani 1 1 d U . .
C24 C 0.04943(16) 0.3916(2) 0.58638(16) 0.0155(7) Uani 1 1 d U . .
C25 C 0.04186(18) 0.4033(3) 0.52914(17) 0.0213(8) Uani 1 1 d U . .
H25 H 0.0041 0.4042 0.5090 0.026 Uiso 1 1 calc R . .
C26 C 0.09323(19) 0.4138(3) 0.50313(17) 0.0251(9) Uani 1 1 d U . .
H26 H 0.0896 0.4219 0.4648 0.030 Uiso 1 1 calc R . .
C27 C 0.15035(18) 0.4124(3) 0.53307(17) 0.0220(8) Uani 1 1 d U . .
H27 H 0.1838 0.4189 0.5143 0.026 Uiso 1 1 calc R . .
C28 C 0.15750(17) 0.4014(3) 0.59072(16) 0.0180(8) Uani 1 1 d U . .
H28 H 0.1951 0.4011 0.6110 0.022 Uiso 1 1 calc R . .
C29 C 0.10651(17) 0.3909(2) 0.61647(16) 0.0164(7) Uani 1 1 d U . .
C30 C 0.09641(16) 0.3796(2) 0.67495(15) 0.0149(7) Uani 1 1 d U . .
C31 C 0.13052(16) 0.3919(2) 0.76921(16) 0.0153(7) Uani 1 1 d U . .
C32 C 0.17623(16) 0.4252(2) 0.81205(16) 0.0165(7) Uani 1 1 d U . .
C33 C 0.23413(17) 0.4519(3) 0.81020(17) 0.0209(8) Uani 1 1 d U . .
H33 H 0.2517 0.4507 0.7773 0.025 Uiso 1 1 calc R . .
C34 C 0.26547(18) 0.4811(3) 0.85996(18) 0.0266(9) Uani 1 1 d U . .
H34 H 0.3050 0.4983 0.8606 0.032 Uiso 1 1 calc R . .
C35 C 0.23817(18) 0.4847(3) 0.90830(18) 0.0251(9) Uani 1 1 d U . .
H35 H 0.2600 0.5046 0.9407 0.030 Uiso 1 1 calc R . .
C36 C 0.17958(18) 0.4597(3) 0.91022(16) 0.0209(8) Uani 1 1 d U . .
H36 H 0.1614 0.4637 0.9427 0.025 Uiso 1 1 calc R . .
C37 C 0.14941(16) 0.4283(2) 0.86080(16) 0.0168(7) Uani 1 1 d U . .
C38 C 0.08908(16) 0.3947(2) 0.84724(15) 0.0142(7) Uani 1 1 d U . .
N1 N -0.08708(13) 0.1948(2) 0.76933(13) 0.0149(6) Uani 1 1 d U . .
N2 N -0.03165(13) 0.1941(2) 0.66683(13) 0.0145(6) Uani 1 1 d U . .
N3 N 0.05102(14) 0.3923(2) 0.88564(13) 0.0149(6) Uani 1 1 d U . .
N4 N 0.03708(13) 0.3690(2) 0.67944(13) 0.0153(6) Uani 1 1 d U . .
N5 N 0.14070(13) 0.3891(2) 0.71624(13) 0.0151(6) Uani 1 1 d U . .
N6 N 0.07962(14) 0.3721(2) 0.79204(13) 0.0160(6) Uani 1 1 d U . .
Dy1 Dy 0.0000 0.275524(18) 0.7500 0.01200(10) Uani 1 2 d SU . .
Cl1 Cl 0.18842(4) 0.02168(7) 0.44380(4) 0.0282(2) Uani 1 1 d U . .
Cl2 Cl -0.37271(5) 0.15939(9) 0.52456(5) 0.0393(3) Uani 1 1 d U . .
C1 C -0.16819(17) 0.1696(3) 0.81709(17) 0.0197(8) Uani 1 1 d U . .
H1 H -0.1907 0.1597 0.8463 0.024 Uiso 1 1 calc R . .
C41 C 0.1020(6) 0.7847(6) 0.6500(6) 0.0451(16) Uani 0.506(4) 1 d PDU A 1
C42 C 0.0669(5) 0.7093(7) 0.6352(6) 0.0462(17) Uani 0.506(4) 1 d PDU A 1
C43 C 0.0826(5) 0.6426(8) 0.6760(5) 0.0481(17) Uani 0.506(4) 1 d PDU A 1
C44 C 0.1294(5) 0.6772(6) 0.7169(4) 0.0479(16) Uani 0.506(4) 1 d PDU A 1
C45 C 0.1410(5) 0.7651(5) 0.7003(4) 0.0449(17) Uani 0.506(4) 1 d PDU A 1
C46 C 0.0758(4) 0.8642(6) 0.6412(5) 0.0430(16) Uani 0.506(4) 1 d PDU A 1
C47 C 0.0148(4) 0.8703(6) 0.6168(5) 0.0471(17) Uani 0.506(4) 1 d PDU A 1
C48 C -0.0117(4) 0.9407(6) 0.6445(5) 0.0501(18) Uani 0.506(4) 1 d PDU A 1
C49 C 0.0277(5) 0.9766(9) 0.6843(5) 0.0445(19) Uani 0.506(4) 1 d PDU A 1
C50 C 0.0863(5) 0.9315(8) 0.6827(5) 0.0477(17) Uani 0.506(4) 1 d PDU A 1
C51 C 0.1522(4) 0.8295(5) 0.7380(4) 0.0490(16) Uani 0.506(4) 1 d PDU A 1
C52 C 0.1237(5) 0.9138(6) 0.7295(4) 0.0471(17) Uani 0.506(4) 1 d PDU A 1
C53 C 0.1549(5) 0.8032(7) 0.7960(4) 0.0464(19) Uani 0.506(4) 1 d PDU A 1
C54 C 0.1454(6) 0.7224(8) 0.8127(5) 0.048(2) Uani 0.506(4) 1 d PDU . 1
C55 C 0.1302(5) 0.6543(7) 0.7712(4) 0.0516(18) Uani 0.506(4) 1 d PDU A 1
C56 C 0.0745(4) 0.5963(8) 0.7897(4) 0.0518(19) Uani 0.506(4) 1 d PDU . 1
C57 C 0.0336(3) 0.5687(7) 0.7521(4) 0.0487(19) Uani 0.506(4) 1 d PDU . 1
C58 C 0.0390(4) 0.5892(8) 0.6934(4) 0.0469(18) Uani 0.506(4) 1 d PDU A 1
C59 C -0.0221(5) 0.5958(7) 0.6739(4) 0.0533(18) Uani 0.506(4) 1 d PDU . 1
C60 C -0.0371(4) 0.6596(6) 0.6309(5) 0.0533(18) Uani 0.506(4) 1 d PDU A 1
C61 C 0.0070(4) 0.7168(6) 0.6132(5) 0.0468(17) Uani 0.506(4) 1 d PDU A 1
C62 C -0.0199(4) 0.7991(6) 0.6037(5) 0.0487(17) Uani 0.506(4) 1 d PDU A 1
C63 C -0.0813(5) 0.7973(6) 0.6189(6) 0.0480(19) Uani 0.506(4) 1 d PDU A 1
C64 C -0.1011(5) 0.8698(8) 0.6438(5) 0.059(2) Uani 0.506(4) 1 d PDU . 1
C65 C -0.0629(5) 0.9432(7) 0.6560(4) 0.061(2) Uani 0.506(4) 1 d PDU . 1
C66 C 0.1163(6) 0.9437(7) 0.7798(4) 0.058(2) Uani 0.506(4) 1 d PDU A 1
C67 C 0.0636(5) 0.9820(7) 0.7905(5) 0.053(2) Uani 0.506(4) 1 d PDU . 1
C68 C 0.0188(6) 1.0058(7) 0.7376(5) 0.0411(19) Uani 0.506(4) 1 d PDU . 1
C69 C 0.1343(5) 0.8743(7) 0.8217(4) 0.053(2) Uani 0.506(4) 1 d PDU . 1
C70 C -0.0920(5) 0.7082(8) 0.6320(6) 0.055(2) Uani 0.506(4) 1 d PDU . 1
C41' C 0.0984(6) 0.7799(7) 0.6466(7) 0.0460(16) Uani 0.494(4) 1 d PDU A 2
C42' C 0.0634(5) 0.8551(7) 0.6319(5) 0.0441(16) Uani 0.494(4) 1 d PDU A 2
C43' C 0.0813(6) 0.9204(8) 0.6730(5) 0.0472(17) Uani 0.494(4) 1 d PDU A 2
C44' C 0.1283(5) 0.8831(7) 0.7125(4) 0.0511(17) Uani 0.494(4) 1 d PDU A 2
C45' C 0.1393(5) 0.7972(7) 0.6969(5) 0.0451(16) Uani 0.494(4) 1 d PDU A 2
C46' C 0.0718(5) 0.7002(7) 0.6389(7) 0.0462(16) Uani 0.494(4) 1 d PDU A 2
C47' C 0.0097(4) 0.6918(6) 0.6159(5) 0.0475(17) Uani 0.494(4) 1 d PDU A 2
C48' C -0.0185(4) 0.6229(6) 0.6438(4) 0.0440(18) Uani 0.494(4) 1 d PDU A 2
C49' C 0.0269(5) 0.5857(8) 0.6790(4) 0.0476(18) Uani 0.494(4) 1 d PDU A 2
C50' C 0.0834(5) 0.6326(10) 0.6799(5) 0.0490(17) Uani 0.494(4) 1 d PDU A 2
C51' C 0.1483(5) 0.7271(7) 0.7375(4) 0.0469(16) Uani 0.494(4) 1 d PDU A 2
C52' C 0.1198(5) 0.6450(7) 0.7295(4) 0.0488(17) Uani 0.494(4) 1 d PDU A 2
C53' C 0.1031(4) 0.6153(6) 0.7831(4) 0.0427(17) Uani 0.494(4) 1 d PDU . 2
C54' C 0.1239(6) 0.6827(8) 0.8236(4) 0.0522(19) Uani 0.494(4) 1 d PDU . 2
C55' C 0.1515(6) 0.7510(8) 0.7960(5) 0.0475(19) Uani 0.494(4) 1 d PDU . 2
C56' C 0.0033(4) 0.8454(6) 0.6100(5) 0.0456(17) Uani 0.494(4) 1 d PDU A 2
C57' C -0.0235(4) 0.7631(6) 0.6015(5) 0.0483(17) Uani 0.494(4) 1 d PDU A 2
C58' C -0.0845(5) 0.7659(6) 0.6159(6) 0.0454(19) Uani 0.494(4) 1 d PDU A 2
C59' C -0.0956(5) 0.8501(8) 0.6317(7) 0.056(2) Uani 0.494(4) 1 d PDU . 2
C60' C -0.0403(5) 0.9030(6) 0.6267(5) 0.0481(18) Uani 0.494(4) 1 d PDU A 2
C61' C 0.1446(6) 0.8349(9) 0.8086(6) 0.047(2) Uani 0.494(4) 1 d PU . 2
C62' C -0.0755(5) 0.6282(7) 0.6590(5) 0.0533(19) Uani 0.494(4) 1 d PDU . 2
C63' C -0.1096(5) 0.7050(9) 0.6455(6) 0.052(2) Uani 0.494(4) 1 d PDU . 2
C64' C -0.0215(6) 0.9694(8) 0.6675(5) 0.0475(18) Uani 0.494(4) 1 d PU . 2
C65' C 0.0144(5) 0.5581(7) 0.7311(4) 0.0437(17) Uani 0.494(4) 1 d PDU . 2
C66' C 0.1312(5) 0.9023(8) 0.7679(5) 0.0536(18) Uani 0.494(4) 1 d PDU A 2
C67' C 0.0524(5) 0.5675(8) 0.7771(5) 0.0500(19) Uani 0.494(4) 1 d PDU . 2
C68' C 0.0891(5) 0.9633(8) 0.7855(5) 0.048(2) Uani 0.494(4) 1 d PDU . 2
C69' C 0.0441(5) 0.9992(8) 0.7507(6) 0.049(2) Uani 0.494(4) 1 d PDU . 2
C70' C 0.0422(6) 0.9787(10) 0.6912(6) 0.0476(19) Uani 0.494(4) 1 d PDU A 2

loop_
_atom_site_aniso_label
_atom_site_aniso_U_11
_atom_site_aniso_U_22
_atom_site_aniso_U_33
_atom_site_aniso_U_23
_atom_site_aniso_U_13
_atom_site_aniso_U_12
C8 0.0155(17) 0.0143(17) 0.0174(17) -0.0003(14) 0.0035(14) 0.0020(14)
C7 0.0211(19) 0.024(2) 0.0142(18) -0.0031(15) 0.0009(15) -0.0007(16)
C6 0.0159(18) 0.0223(19) 0.0157(18) -0.0033(15) -0.0018(14) -0.0016(15)
C5 0.0138(17) 0.0168(18) 0.0153(17) 0.0002(14) -0.0006(14) -0.0019(14)
C4 0.0147(17) 0.0143(17) 0.0181(17) 0.0002(14) -0.0003(14) -0.0003(14)
C3 0.0143(17) 0.0137(17) 0.0229(19) 0.0021(15) 0.0022(15) 0.0016(14)
C2 0.0127(17) 0.024(2) 0.0216(19) 0.0019(16) 0.0028(15) -0.0042(15)
C10 0.0170(17) 0.0125(17) 0.0190(18) -0.0004(14) 0.0041(14) 0.0012(14)
C9 0.0176(17) 0.0143(17) 0.0162(17) 0.0000(14) 0.0045(14) -0.0015(14)
C11 0.0130(17) 0.0202(19) 0.0209(18) -0.0058(15) 0.0022(14) 0.0004(15)
C12 0.0183(19) 0.027(2) 0.024(2) -0.0027(17) 0.0006(16) -0.0018(17)
C13 0.020(2) 0.037(2) 0.026(2) -0.0010(19) -0.0015(17) 0.0046(18)
C14 0.0153(19) 0.042(3) 0.022(2) -0.0156(19) -0.0013(16) 0.0040(18)
C15 0.0153(19) 0.033(2) 0.033(2) -0.0132(19) 0.0072(17) -0.0074(17)
C16 0.0173(18) 0.023(2) 0.0242(19) -0.0042(16) 0.0048(15) 0.0005(16)
C17 0.0142(17) 0.0198(19) 0.0155(17) -0.0010(15) -0.0002(14) 0.0027(15)
C18 0.0247(19) 0.0187(19) 0.024(2) -0.0018(16) 0.0069(16) 0.0000(16)
C19 0.0209(19) 0.027(2) 0.0212(19) 0.0025(17) 0.0073(16) 0.0008(17)
C20 0.0152(18) 0.030(2) 0.0164(18) -0.0011(16) 0.0024(14) 0.0077(16)
C21 0.024(2) 0.023(2) 0.0220(19) -0.0067(16) 0.0027(16) -0.0004(17)
C22 0.0205(19) 0.022(2) 0.0226(19) -0.0001(16) 0.0040(15) -0.0015(16)
C23 0.0171(17) 0.0132(17) 0.0154(17) 0.0008(14) 0.0021(14) 0.0002(14)
C24 0.0160(17) 0.0134(17) 0.0173(18) 0.0003(14) 0.0021(14) -0.0029(14)
C25 0.0212(19) 0.024(2) 0.0190(19) 0.0018(16) 0.0017(15) -0.0029(16)
C26 0.026(2) 0.032(2) 0.0169(19) 0.0014(17) 0.0054(16) -0.0038(18)
C27 0.0218(19) 0.024(2) 0.0213(19) 0.0024(16) 0.0090(16) -0.0051(16)
C28 0.0149(17) 0.0199(18) 0.0192(18) -0.0016(15) 0.0021(14) -0.0038(15)
C29 0.0183(17) 0.0129(17) 0.0182(18) -0.0006(14) 0.0030(14) 0.0001(14)
C30 0.0157(17) 0.0121(16) 0.0171(17) -0.0006(14) 0.0028(14) 0.0011(14)
C31 0.0142(16) 0.0109(16) 0.0206(18) -0.0008(14) 0.0010(14) -0.0003(14)
C32 0.0146(17) 0.0130(17) 0.0212(18) 0.0004(14) -0.0009(14) 0.0018(14)
C33 0.0153(18) 0.0219(19) 0.026(2) -0.0011(16) 0.0024(15) -0.0008(15)
C34 0.0161(19) 0.031(2) 0.031(2) -0.0039(18) -0.0021(16) -0.0063(17)
C35 0.0178(19) 0.032(2) 0.024(2) -0.0079(17) -0.0067(16) -0.0040(17)
C36 0.0187(18) 0.026(2) 0.0177(18) -0.0037(16) -0.0011(15) -0.0005(16)
C37 0.0141(17) 0.0146(17) 0.0209(18) 0.0000(15) -0.0019(14) 0.0015(14)
C38 0.0133(16) 0.0131(17) 0.0152(17) -0.0015(14) -0.0027(13) 0.0008(14)
N1 0.0108(14) 0.0168(15) 0.0167(15) -0.0006(13) 0.0000(12) 0.0036(12)
N2 0.0116(14) 0.0142(15) 0.0177(15) 0.0013(12) 0.0022(12) -0.0005(12)
N3 0.0149(15) 0.0135(15) 0.0161(15) -0.0006(12) 0.0012(12) 0.0012(12)
N4 0.0133(14) 0.0159(15) 0.0166(15) -0.0002(12) 0.0010(12) -0.0002(12)
N5 0.0113(14) 0.0167(15) 0.0177(15) 0.0008(12) 0.0024(12) 0.0001(12)
N6 0.0131(14) 0.0184(16) 0.0169(15) 0.0020(12) 0.0032(12) 0.0010(12)
Dy1 0.00986(16) 0.01295(16) 0.01314(16) 0.000 0.00118(11) 0.000
Cl1 0.0227(5) 0.0409(6) 0.0218(5) -0.0081(4) 0.0056(4) 0.0081(4)
Cl2 0.0173(5) 0.0672(8) 0.0315(6) -0.0190(5) -0.0055(4) 0.0008(5)
C1 0.0176(19) 0.022(2) 0.0211(19) 0.0021(16) 0.0077(15) -0.0017(15)
C41 0.046(3) 0.051(3) 0.043(3) -0.006(3) 0.022(3) 0.001(3)
C42 0.053(3) 0.047(3) 0.041(3) -0.009(3) 0.017(3) 0.005(3)
C43 0.053(3) 0.043(3) 0.051(3) -0.012(3) 0.014(3) 0.012(3)
C44 0.044(3) 0.046(3) 0.055(3) -0.004(3) 0.015(3) 0.013(3)
C45 0.037(3) 0.046(3) 0.054(3) -0.002(3) 0.019(3) 0.003(3)
C46 0.048(3) 0.044(3) 0.041(3) 0.004(3) 0.022(3) -0.009(3)
C47 0.057(3) 0.050(3) 0.037(3) 0.008(3) 0.012(3) -0.006(3)
C48 0.063(4) 0.046(4) 0.043(3) 0.015(3) 0.014(3) -0.001(3)
C49 0.056(4) 0.033(3) 0.047(3) 0.009(3) 0.019(3) -0.010(3)
C50 0.051(3) 0.044(3) 0.053(3) 0.002(3) 0.023(3) -0.014(3)
C51 0.037(3) 0.056(3) 0.057(3) 0.002(3) 0.015(3) -0.009(3)
C52 0.044(3) 0.048(3) 0.053(3) -0.003(3) 0.019(3) -0.022(3)
C53 0.033(3) 0.050(4) 0.056(4) -0.008(3) 0.004(3) -0.001(3)
C54 0.035(3) 0.048(4) 0.060(4) 0.004(3) -0.002(3) 0.003(3)
C55 0.044(3) 0.051(3) 0.060(3) -0.004(3) 0.006(3) 0.014(3)
C56 0.052(4) 0.035(4) 0.065(4) 0.004(3) -0.004(4) 0.005(3)
C57 0.060(4) 0.034(3) 0.048(4) -0.004(3) -0.011(3) 0.007(3)
C58 0.058(3) 0.036(3) 0.048(3) -0.017(3) 0.008(3) 0.007(3)
C59 0.065(3) 0.044(3) 0.050(3) -0.016(3) 0.003(3) -0.003(3)
C60 0.060(3) 0.056(4) 0.043(3) -0.022(3) -0.001(3) -0.003(3)
C61 0.057(3) 0.049(3) 0.035(3) -0.013(3) 0.007(3) 0.008(3)
C62 0.059(3) 0.049(3) 0.038(3) -0.001(3) 0.006(3) -0.002(3)
C63 0.055(4) 0.054(4) 0.032(3) -0.002(4) -0.008(3) -0.001(4)
C64 0.062(4) 0.061(4) 0.048(4) 0.011(4) -0.020(4) 0.013(4)
C65 0.075(4) 0.051(4) 0.052(4) 0.013(4) -0.013(4) 0.009(4)
C66 0.050(4) 0.050(4) 0.074(4) -0.007(4) 0.009(4) -0.012(4)
C67 0.053(4) 0.039(4) 0.067(4) -0.014(4) 0.010(4) -0.021(4)
C68 0.051(4) 0.025(3) 0.049(4) 0.001(3) 0.012(3) -0.007(3)
C69 0.045(4) 0.048(4) 0.062(4) -0.005(4) -0.007(3) -0.019(4)
C70 0.060(4) 0.063(4) 0.039(4) -0.014(4) -0.005(3) -0.007(4)
C41' 0.047(3) 0.052(3) 0.044(3) -0.005(3) 0.022(3) 0.002(3)
C42' 0.051(3) 0.045(3) 0.040(3) 0.004(3) 0.020(3) -0.005(3)
C43' 0.052(3) 0.044(3) 0.049(3) 0.002(3) 0.021(3) -0.012(3)
C44' 0.048(3) 0.050(3) 0.058(3) -0.007(3) 0.020(3) -0.014(3)
C45' 0.038(3) 0.047(3) 0.054(3) -0.006(3) 0.020(3) -0.006(3)
C46' 0.051(3) 0.048(3) 0.043(3) -0.010(3) 0.017(3) 0.005(3)
C47' 0.058(3) 0.049(3) 0.037(3) -0.015(3) 0.011(3) 0.002(3)
C48' 0.057(3) 0.038(3) 0.037(3) -0.023(3) 0.002(3) -0.001(3)
C49' 0.061(3) 0.037(3) 0.045(3) -0.018(3) 0.008(3) 0.004(3)
C50' 0.053(3) 0.043(3) 0.053(3) -0.013(3) 0.014(3) 0.015(3)
C51' 0.035(3) 0.052(3) 0.055(3) -0.004(3) 0.011(3) 0.009(3)
C52' 0.048(3) 0.043(3) 0.057(3) -0.006(3) 0.011(3) 0.014(3)
C53' 0.032(3) 0.038(3) 0.058(3) 0.005(3) 0.004(3) 0.021(3)
C54' 0.044(4) 0.052(4) 0.058(4) 0.004(4) -0.006(3) 0.014(3)
C55' 0.031(3) 0.050(4) 0.060(4) 0.002(3) 0.003(3) 0.002(3)
C56' 0.057(3) 0.047(3) 0.034(3) 0.005(3) 0.010(3) -0.014(3)
C57' 0.059(3) 0.050(3) 0.036(3) -0.005(3) 0.007(3) -0.003(3)
C58' 0.051(4) 0.049(4) 0.033(3) -0.007(4) -0.009(3) -0.004(4)
C59' 0.062(4) 0.056(4) 0.045(4) 0.000(4) -0.017(4) 0.006(4)
C60' 0.057(3) 0.049(3) 0.039(3) 0.016(3) 0.008(3) -0.001(3)
C61' 0.037(4) 0.042(4) 0.061(4) -0.015(3) -0.005(3) -0.011(3)
C62' 0.061(4) 0.048(4) 0.048(4) -0.021(3) -0.005(3) -0.012(3)
C63' 0.055(4) 0.062(4) 0.037(4) -0.009(4) -0.007(4) -0.013(4)
C64' 0.059(4) 0.038(3) 0.046(4) 0.013(3) 0.010(3) -0.003(3)
C65' 0.057(3) 0.028(3) 0.044(3) -0.013(3) 0.000(3) 0.005(3)
C66' 0.049(3) 0.049(3) 0.064(3) -0.010(3) 0.012(3) -0.014(3)
C67' 0.048(4) 0.033(3) 0.063(4) -0.002(3) -0.019(3) 0.008(3)
C68' 0.037(4) 0.045(4) 0.068(4) -0.020(4) 0.025(4) -0.021(4)
C69' 0.059(4) 0.031(4) 0.060(4) -0.004(3) 0.016(4) -0.020(4)
C70' 0.057(4) 0.037(3) 0.052(3) 0.009(3) 0.018(3) -0.011(3)

loop_
_atom_type_symbol
_atom_type_description
_atom_type_scat_dispersion_real
_atom_type_scat_dispersion_imag
_atom_type_scat_source
C C 0.0181 0.0091 'International Tables Vol C Tables 4.2.6.8 and 6.1.1.4'
H H 0.0000 0.0000 'International Tables Vol C Tables 4.2.6.8 and 6.1.1.4'
N N 0.0311 0.0180 'International Tables Vol C Tables 4.2.6.8 and 6.1.1.4'
O O 0.0492 0.0322 'International Tables Vol C Tables 4.2.6.8 and 6.1.1.4'
Dy Dy -9.8046 9.8477 'International Tables Vol C Tables 4.2.6.8 and 6.1.1.4'
Cl Cl 0.3639 0.7018 'International Tables Vol C Tables 4.2.6.8 and 6.1.1.4'

loop_
_geom_angle_atom_site_label_1
_geom_angle_atom_site_label_2
_geom_angle_atom_site_label_3
_geom_angle
_geom_angle_site_symmetry_1
_geom_angle_site_symmetry_3
N2 C8 C9 126.0(3) . .
N2 C8 C7 109.8(3) . .
C9 C8 C7 124.1(3) . .
C6 C7 C8 107.0(3) . .
C7 C6 C5 107.6(3) . .
N2 C5 C4 125.7(3) . .
N2 C5 C6 109.4(3) . .
C4 C5 C6 124.7(3) . .
C5 C4 C3 125.9(3) . .
C5 C4 C11 116.1(3) . .
C3 C4 C11 117.9(3) . .
N1 C3 C4 125.0(3) . .
N1 C3 C2 109.1(3) . .
C4 C3 C2 125.7(4) . .
C1 C2 C3 107.7(3) . .
N1 C10 C9 125.4(3) 2_556 .
N1 C10 C1 109.8(3) 2_556 2_556
C9 C10 C1 124.6(3) . 2_556
C8 C9 C10 125.9(3) . .
C8 C9 C17 116.9(3) . .
C10 C9 C17 116.7(3) . .
C12 C11 C16 117.7(4) . .
C12 C11 C4 119.6(4) . .
C16 C11 C4 122.7(4) . .
C13 C12 C11 121.8(4) . .
C14 C13 C12 118.8(4) . .
C13 C14 C15 121.5(4) . .
C13 C14 Cl2 118.8(4) . .
C15 C14 Cl2 119.7(3) . .
C14 C15 C16 119.2(4) . .
C15 C16 C11 120.8(4) . .
C18 C17 C22 117.3(4) . .
C18 C17 C9 123.0(4) . .
C22 C17 C9 119.7(3) . .
C19 C18 C17 121.8(4) . .
C20 C19 C18 119.0(4) . .
C19 C20 C21 120.8(4) . .
C19 C20 Cl1 120.0(3) . .
C21 C20 Cl1 119.0(3) . .
C22 C21 C20 119.2(4) . .
C21 C22 C17 121.8(4) . .
N3 C23 N4 127.0(3) 2_556 .
N3 C23 C24 121.9(3) 2_556 .
N4 C23 C24 110.6(3) . .
C25 C24 C29 121.2(3) . .
C25 C24 C23 132.7(4) . .
C29 C24 C23 106.1(3) . .
C24 C25 C26 117.0(4) . .
C25 C26 C27 121.9(4) . .
C28 C27 C26 120.7(4) . .
C29 C28 C27 117.4(4) . .
C28 C29 C24 121.9(4) . .
C28 C29 C30 132.8(4) . .
C24 C29 C30 105.3(3) . .
N5 C30 N4 127.5(3) . .
N5 C30 C29 121.3(3) . .
N4 C30 C29 110.8(3) . .
N5 C31 N6 129.1(3) . .
N5 C31 C32 120.4(3) . .
N6 C31 C32 110.4(3) . .
C33 C32 C37 121.7(4) . .
C33 C32 C31 132.5(4) . .
C37 C32 C31 105.8(3) . .
C32 C33 C34 117.2(4) . .
C35 C34 C33 120.6(4) . .
C34 C35 C36 122.5(4) . .
C35 C36 C37 116.3(4) . .
C32 C37 C36 121.6(4) . .
C32 C37 C38 106.5(3) . .
C36 C37 C38 132.0(4) . .
N3 C38 N6 128.9(3) . .
N3 C38 C37 120.8(3) . .
N6 C38 C37 110.3(3) . .
C10 N1 C3 106.2(3) 2_556 .
C10 N1 Dy1 125.5(2) 2_556 .
C3 N1 Dy1 123.1(2) . .
C5 N2 C8 106.2(3) . .
C5 N2 Dy1 123.4(2) . .
C8 N2 Dy1 125.4(2) . .
C23 N3 C38 122.5(3) 2_556 .
C30 N4 C23 106.9(3) . .
C30 N4 Dy1 122.8(2) . .
C23 N4 Dy1 123.3(2) . .
C31 N5 C30 121.7(3) . .
C31 N6 C38 107.0(3) . .
C31 N6 Dy1 125.2(2) . .
C38 N6 Dy1 125.5(2) . .
N2 Dy1 N2 116.51(15) 2_556 .
N2 Dy1 N1 74.55(10) 2_556 .
N2 Dy1 N1 73.70(10) . .
N2 Dy1 N1 73.70(10) 2_556 2_556
N2 Dy1 N1 74.55(10) . 2_556
N1 Dy1 N1 117.35(15) . 2_556
N2 Dy1 N4 142.82(10) 2_556 .
N2 Dy1 N4 80.00(10) . .
N1 Dy1 N4 142.11(10) . .
N1 Dy1 N4 80.01(10) 2_556 .
N2 Dy1 N4 80.00(10) 2_556 2_556
N2 Dy1 N4 142.82(10) . 2_556
N1 Dy1 N4 80.01(10) . 2_556
N1 Dy1 N4 142.11(10) 2_556 2_556
N4 Dy1 N4 107.38(15) . 2_556
N2 Dy1 N6 81.27(10) 2_556 .
N2 Dy1 N6 142.53(10) . .
N1 Dy1 N6 143.53(10) . .
N1 Dy1 N6 80.22(10) 2_556 .
N4 Dy1 N6 68.56(10) . .
N4 Dy1 N6 69.08(10) 2_556 .
N2 Dy1 N6 142.53(10) 2_556 2_556
N2 Dy1 N6 81.27(10) . 2_556
N1 Dy1 N6 80.22(10) . 2_556
N1 Dy1 N6 143.53(10) 2_556 2_556
N4 Dy1 N6 69.08(10) . 2_556
N4 Dy1 N6 68.56(10) 2_556 2_556
N6 Dy1 N6 104.82(15) . 2_556
C2 C1 C10 106.9(3) . 2_556
C46 C41 C42 118.9(9) . .
C46 C41 C45 121.9(9) . .
C42 C41 C45 107.4(8) . .
C61 C42 C41 120.3(9) . .
C61 C42 C43 118.0(9) . .
C41 C42 C43 109.5(8) . .
C58 C43 C42 120.7(9) . .
C58 C43 C44 119.7(9) . .
C42 C43 C44 107.2(8) . .
C55 C44 C45 122.0(8) . .
C55 C44 C43 118.9(8) . .
C45 C44 C43 107.4(7) . .
C51 C45 C41 117.0(8) . .
C51 C45 C44 122.3(8) . .
C41 C45 C44 108.6(7) . .
C41 C46 C47 119.8(8) . .
C41 C46 C50 120.7(9) . .
C47 C46 C50 107.8(7) . .
C62 C47 C46 122.2(8) . .
C62 C47 C48 117.8(8) . .
C46 C47 C48 106.8(7) . .
C65 C48 C49 112.8(11) . .
C65 C48 C47 125.5(9) . .
C49 C48 C47 111.7(8) . .
C48 C49 C68 129.4(12) . .
C48 C49 C50 107.2(8) . .
C68 C49 C50 113.4(11) . .
C52 C50 C46 117.6(9) . .
C52 C50 C49 122.5(12) . .
C46 C50 C49 106.5(8) . .
C45 C51 C53 114.9(8) . .
C45 C51 C52 121.6(8) . .
C53 C51 C52 110.9(7) . .
C66 C52 C50 123.8(11) . .
C66 C52 C51 106.7(7) . .
C50 C52 C51 121.2(8) . .
C54 C53 C69 123.1(11) . .
C54 C53 C51 124.1(9) . .
C69 C53 C51 103.2(7) . .
C53 C54 C55 120.4(10) . .
C53 C54 C70 116.8(10) . 2_556
C55 C54 C70 106.0(10) . 2_556
C44 C55 C54 116.2(9) . .
C44 C55 C56 118.8(8) . .
C54 C55 C56 109.7(9) . .
C57 C56 C59 82.4(7) . 2_556
C57 C56 C55 119.8(9) . .
C59 C56 C55 143.9(10) 2_556 .
C56 C57 C58 118.2(8) . .
C56 C57 C57 132.8(10) . 2_556
C58 C57 C57 97.5(8) . 2_556
C56 C57 C59 54.8(7) . 2_556
C58 C57 C59 154.3(10) . 2_556
C57 C57 C59 79.4(7) 2_556 2_556
C43 C58 C59 123.5(9) . .
C43 C58 C57 124.2(8) . .
C59 C58 C57 98.7(7) . .
C58 C59 C60 115.4(8) . .
C58 C59 C56 126.1(8) . 2_556
C60 C59 C56 105.9(9) . 2_556
C58 C59 C57 84.4(6) . 2_556
C60 C59 C57 142.0(9) . 2_556
C56 C59 C57 42.8(5) 2_556 2_556
C61 C60 C59 121.8(8) . .
C61 C60 C70 107.5(8) . .
C59 C60 C70 118.2(10) . .
C42 C61 C62 120.7(8) . .
C42 C61 C60 120.4(9) . .
C62 C61 C60 108.1(7) . .
C47 C62 C61 118.1(8) . .
C47 C62 C63 118.9(8) . .
C61 C62 C63 109.7(7) . .
C64 C63 C70 128.3(12) . .
C64 C63 C62 117.0(8) . .
C70 C63 C62 104.9(7) . .
C69 C64 C63 128.2(13) 2_556 .
C69 C64 C65 102.7(8) 2_556 .
C63 C64 C65 121.6(9) . .
C48 C65 C67 109.3(11) . 2_556
C48 C65 C64 119.2(9) . .
C67 C65 C64 116.9(8) 2_556 .
C52 C66 C67 121.8(12) . .
C52 C66 C69 108.0(8) . .
C67 C66 C69 110.8(8) . .
C66 C67 C65 95.0(8) . 2_556
C66 C67 C68 115.6(10) . .
C65 C67 C68 139.3(10) 2_556 .
C66 C67 C68 145.8(11) . 2_556
C65 C67 C68 106.6(9) 2_556 2_556
C68 C67 C68 34.4(7) . 2_556
C68 C68 C49 134.9(16) 2_556 .
C68 C68 C67 91.1(14) 2_556 .
C49 C68 C67 121.4(10) . .
C68 C68 C67 54.5(12) 2_556 2_556
C49 C68 C67 81.4(8) . 2_556
C67 C68 C67 137.3(9) . 2_556
C64 C69 C53 122.8(12) 2_556 .
C64 C69 C66 111.9(8) 2_556 .
C53 C69 C66 110.8(8) . .
C63 C70 C60 109.4(8) . .
C63 C70 C54 100.0(9) . 2_556
C60 C70 C54 132.8(10) . 2_556
C46' C41' C42' 118.9(9) . .
C46' C41' C45' 119.9(12) . .
C42' C41' C45' 109.3(8) . .
C56' C42' C41' 119.0(9) . .
C56' C42' C43' 121.0(11) . .
C41' C42' C43' 107.8(8) . .
C70' C43' C42' 123.2(12) . .
C70' C43' C44' 119.9(10) . .
C42' C43' C44' 106.9(7) . .
C66' C44' C45' 118.5(11) . .
C66' C44' C43' 120.0(9) . .
C45' C44' C43' 109.8(8) . .
C44' C45' C41' 106.3(8) . .
C44' C45' C51' 122.6(10) . .
C41' C45' C51' 116.3(10) . .
C41' C46' C50' 121.5(12) . .
C41' C46' C47' 121.0(9) . .
C50' C46' C47' 106.7(8) . .
C57' C47' C46' 120.1(8) . .
C57' C47' C48' 117.7(8) . .
C46' C47' C48' 110.0(8) . .
C49' C48' C62' 120.5(10) . .
C49' C48' C47' 105.4(7) . .
C62' C48' C47' 123.3(9) . .
C48' C49' C65' 118.3(11) . .
C48' C49' C50' 112.3(8) . .
C65' C49' C50' 114.2(8) . .
C52' C50' C46' 122.1(12) . .
C52' C50' C49' 120.5(9) . .
C46' C50' C49' 105.4(8) . .
C52' C51' C55' 109.3(8) . .
C52' C51' C45' 123.3(10) . .
C55' C51' C45' 116.5(10) . .
C50' C52' C51' 116.9(10) . .
C50' C52' C53' 122.2(9) . .
C51' C52' C53' 108.6(7) . .
C67' C53' C52' 112.3(8) . .
C67' C53' C54' 131.4(10) . .
C52' C53' C54' 105.5(7) . .
C67' C53' C62' 75.9(8) . 2_556
C52' C53' C62' 153.5(9) . 2_556
C54' C53' C62' 57.3(7) . 2_556
C63' C54' C55' 108.0(14) 2_556 .
C63' C54' C53' 134.2(15) 2_556 .
C55' C54' C53' 110.0(8) . .
C63' C54' C62' 69.3(12) 2_556 2_556
C55' C54' C62' 158.4(11) . 2_556
C53' C54' C62' 65.9(8) . 2_556
C61' C55' C54' 123.1(12) . .
C61' C55' C51' 118.1(12) . .
C54' C55' C51' 106.6(8) . .
C61' C55' C63' 96.7(10) . 2_556
C54' C55' C63' 26.9(6) . 2_556
C51' C55' C63' 130.1(8) . 2_556
C42' C56' C60' 119.5(10) . .
C42' C56' C57' 121.7(9) . .
C60' C56' C57' 108.3(7) . .
C47' C57' C56' 119.3(9) . .
C47' C57' C58' 118.0(8) . .
C56' C57' C58' 109.6(7) . .
C63' C58' C59' 114.6(12) . .
C63' C58' C57' 124.7(10) . .
C59' C58' C57' 107.3(8) . .
C58' C59' C60' 108.4(8) . .
C58' C59' C61' 103.0(10) . 2_556
C60' C59' C61' 132.6(10) . 2_556
C56' C60' C64' 118.9(10) . .
C56' C60' C59' 106.4(8) . .
C64' C60' C59' 120.8(10) . .
C55' C61' C66' 124.7(13) . .
C55' C61' C59' 112.0(11) . 2_556
C66' C61' C59' 109.0(11) . 2_556
C48' C62' C63' 118.5(9) . .
C48' C62' C54' 148.1(10) . 2_556
C63' C62' C54' 36.6(6) . 2_556
C48' C62' C53' 133.7(10) . 2_556
C63' C62' C53' 93.0(8) . 2_556
C54' C62' C53' 56.9(6) 2_556 2_556
C48' C62' C67' 90.6(8) . 2_556
C63' C62' C67' 135.5(10) . 2_556
C54' C62' C67' 101.8(8) 2_556 2_556
C53' C62' C67' 45.9(5) 2_556 2_556
C54' C63' C58' 155.0(18) 2_556 .
C54' C63' C62' 74.1(13) 2_556 .
C58' C63' C62' 117.4(10) . .
C54' C63' C55' 45.1(10) 2_556 2_556
C58' C63' C55' 113.3(11) . 2_556
C62' C63' C55' 115.9(9) . 2_556
C60' C64' C70' 121.4(12) . .
C60' C64' C68' 99.7(9) . 2_556
C70' C64' C68' 123.2(10) . 2_556
C65' C65' C67' 73.3(11) 2_556 .
C65' C65' C49' 152.7(13) 2_556 .
C67' C65' C49' 122.9(10) . .
C65' C65' C67' 57.9(10) 2_556 2_556
C67' C65' C67' 129.7(9) . 2_556
C49' C65' C67' 99.0(10) . 2_556
C44' C66' C68' 118.4(10) . .
C44' C66' C61' 119.2(11) . .
C68' C66' C61' 111.8(11) . .
C65' C67' C53' 127.0(10) . .
C65' C67' C65' 48.7(9) . 2_556
C53' C67' C65' 152.2(11) . 2_556
C65' C67' C62' 148.4(11) . 2_556
C53' C67' C62' 58.2(7) . 2_556
C65' C67' C62' 110.1(9) 2_556 2_556
C69' C68' C66' 123.9(10) . .
C69' C68' C64' 76.8(9) . 2_556
C66' C68' C64' 140.1(10) . 2_556
C68' C69' C70' 116.9(10) . .
C68' C69' C69' 133.1(12) . 2_556
C70' C69' C69' 93.9(11) . 2_556
C43' C70' C69' 120.6(10) . .
C43' C70' C64' 116.0(13) . .
C69' C70' C64' 108.4(11) . .

loop_
_geom_bond_atom_site_label_1
_geom_bond_atom_site_label_2
_geom_bond_distance
_geom_bond_site_symmetry_2
C8 N2 1.383(5) .
C8 C9 1.406(5) .
C8 C7 1.446(5) .
C7 C6 1.347(6) .
C6 C5 1.451(5) .
C5 N2 1.377(5) .
C5 C4 1.404(5) .
C4 C3 1.405(5) .
C4 C11 1.503(5) .
C3 N1 1.386(5) .
C3 C2 1.443(5) .
C2 C1 1.347(6) .
C10 N1 1.374(5) 2_556
C10 C9 1.417(5) .
C10 C1 1.448(5) 2_556
C9 C17 1.501(5) .
C11 C12 1.392(6) .
C11 C16 1.397(6) .
C12 C13 1.387(6) .
C13 C14 1.366(7) .
C14 C15 1.378(7) .
C14 Cl2 1.755(4) .
C15 C16 1.394(6) .
C17 C18 1.389(6) .
C17 C22 1.393(6) .
C18 C19 1.386(6) .
C19 C20 1.378(6) .
C20 C21 1.381(6) .
C20 Cl1 1.744(4) .
C21 C22 1.381(6) .
C23 N3 1.329(5) 2_556
C23 N4 1.370(5) .
C23 C24 1.461(5) .
C24 C25 1.387(5) .
C24 C29 1.404(5) .
C25 C26 1.392(6) .
C26 C27 1.403(6) .
C27 C28 1.396(6) .
C28 C29 1.381(5) .
C29 C30 1.469(5) .
C30 N5 1.337(5) .
C30 N4 1.366(5) .
C31 N5 1.329(5) .
C31 N6 1.367(5) .
C31 C32 1.470(5) .
C32 C33 1.378(5) .
C32 C37 1.387(5) .
C33 C34 1.400(6) .
C34 C35 1.385(6) .
C35 C36 1.385(6) .
C36 C37 1.394(5) .
C37 C38 1.461(5) .
C38 N3 1.337(5) .
C38 N6 1.374(5) .
N1 C10 1.374(5) 2_556
N1 Dy1 2.426(3) .
N2 Dy1 2.417(3) .
N3 C23 1.329(5) 2_556
N4 Dy1 2.465(3) .
N6 Dy1 2.473(3) .
Dy1 N2 2.417(3) 2_556
Dy1 N1 2.426(3) 2_556
Dy1 N4 2.465(3) 2_556
Dy1 N6 2.473(3) 2_556
C1 C10 1.448(5) 2_556
C41 C46 1.381(11) .
C41 C42 1.443(11) .
C41 C45 1.448(11) .
C42 C61 1.399(13) .
C42 C43 1.450(11) .
C43 C58 1.394(11) .
C43 C44 1.464(11) .
C44 C55 1.361(11) .
C44 C45 1.463(11) .
C45 C51 1.362(10) .
C46 C47 1.436(11) .
C46 C50 1.455(11) .
C47 C62 1.376(10) .
C47 C48 1.452(11) .
C48 C65 1.220(11) .
C48 C49 1.353(12) .
C49 C68 1.404(13) .
C49 C50 1.501(12) .
C50 C52 1.361(11) .
C51 C53 1.457(11) .
C51 C52 1.469(11) .
C52 C66 1.331(12) .
C53 C54 1.349(16) .
C53 C69 1.380(11) .
C54 C55 1.475(15) .
C54 C70 1.917(18) 2_556
C55 C56 1.652(14) .
C56 C57 1.293(11) .
C56 C59 1.556(15) 2_556
C57 C58 1.475(11) .
C57 C57 1.506(13) 2_556
C57 C59 1.887(12) 2_556
C58 C59 1.408(11) .
C59 C60 1.452(11) .
C59 C56 1.556(15) 2_556
C59 C57 1.887(12) 2_556
C60 C61 1.440(11) .
C60 C70 1.456(12) .
C61 C62 1.429(11) .
C62 C63 1.476(11) .
C63 C64 1.382(11) .
C63 C70 1.455(13) .
C64 C69 1.186(12) 2_556
C64 C65 1.444(12) .
C65 C67 1.431(12) 2_556
C66 C67 1.381(12) .
C66 C69 1.509(11) .
C67 C65 1.431(12) 2_556
C67 C68 1.581(16) .
C67 C68 1.942(18) 2_556
C68 C68 1.10(2) 2_556
C68 C67 1.942(18) 2_556
C69 C64 1.186(12) 2_556
C70 C54 1.917(18) 2_556
C41' C46' 1.387(12) .
C41' C42' 1.438(12) .
C41' C45' 1.464(12) .
C42' C56' 1.405(11) .
C42' C43' 1.448(12) .
C43' C70' 1.376(13) .
C43' C44' 1.464(12) .
C44' C66' 1.367(12) .
C44' C45' 1.424(12) .
C45' C51' 1.470(15) .
C46' C50' 1.450(12) .
C46' C47' 1.453(11) .
C47' C57' 1.364(11) .
C47' C48' 1.457(11) .
C48' C49' 1.381(12) .
C48' C62' 1.382(12) .
C49' C65' 1.392(12) .
C49' C50' 1.470(12) .
C50' C52' 1.387(12) .
C51' C52' 1.438(12) .
C51' C55' 1.456(12) .
C52' C53' 1.468(11) .
C53' C67' 1.360(12) .
C53' C54' 1.476(12) .
C53' C62' 1.609(15) 2_556
C54' C63' 0.918(14) 2_556
C54' C55' 1.439(13) .
C54' C62' 1.483(17) 2_556
C55' C61' 1.359(18) .
C55' C63' 1.931(18) 2_556
C56' C60' 1.426(12) .
C56' C57' 1.426(11) .
C57' C58' 1.459(11) .
C58' C63' 1.354(13) .
C58' C59' 1.400(12) .
C59' C60' 1.513(13) .
C59' C61' 1.93(2) 2_556
C60' C64' 1.461(17) .
C61' C66' 1.450(19) .
C61' C59' 1.93(2) 2_556
C62' C63' 1.442(17) .
C62' C54' 1.483(17) 2_556
C62' C53' 1.609(15) 2_556
C62' C67' 1.836(17) 2_556
C63' C54' 0.918(14) 2_556
C63' C55' 1.931(18) 2_556
C64' C70' 1.490(18) .
C64' C68' 2.009(17) 2_556
C65' C65' 1.18(2) 2_556
C65' C67' 1.332(15) .
C65' C67' 1.505(16) 2_556
C66' C68' 1.445(16) .
C67' C65' 1.505(16) 2_556
C67' C62' 1.836(17) 2_556
C68' C69' 1.361(14) .
C68' C64' 2.009(17) 2_556
C69' C70' 1.470(17) .
C69' C69' 1.99(2) 2_556
